data_7231487
loop_
_publ_author_name
'Yu, Binhong'
'Liu, Danyang'
'Wang, Yi'
'Zhang, Ting'
'Zhang, Yu-Mo'
'Li, Minjie'
'Zhang, Sean Xiao-An'

_publ_section_title
;
 Strong and insusceptible photo-emissions from an intramolecular weak
 hydrogen bond strengthened twisted fluorophore.
;
_journal_issue 37
_journal_name_full 'Physical chemistry chemical physics : PCCP'
_journal_page_first 23851
_journal_page_last 23855
_journal_paper_doi 10.1039/c8cp04242j
_journal_volume 20
_journal_year 2018
_chemical_formula_sum 'C34 H20 O2'
_chemical_formula_weight 460.50
_space_group_crystal_system monoclinic
_space_group_IT_number 15
_space_group_name_Hall '-C 2yc'
_space_group_name_H-M_alt 'C 1 2/c 1'
_symmetry_space_group_name_Hall '-C 2yc'
_symmetry_space_group_name_H-M 'C 1 2/c 1'
_atom_sites_solution_hydrogens geom
_audit_creation_method SHELXL-2014/7
_audit_update_record
;
2018-06-26 deposited with the CCDC.
2018-09-03 downloaded from the CCDC.
;
_cell_angle_alpha 90
_cell_angle_beta 125.34(2)
_cell_angle_gamma 90
_cell_formula_units_Z 4
_cell_length_a 28.335(12)
_cell_length_b 5.014(2)
_cell_length_c 19.700(9)
_cell_measurement_reflns_used 661
_cell_measurement_temperature 296(2)
_cell_measurement_theta_max 23.48
_cell_measurement_theta_min 2.53
_cell_volume 2283.1(18)
_computing_structure_refinement 'SHELXL-2014/7 (Sheldrick, 2014)'
_diffrn_ambient_temperature 296(2)
_diffrn_measured_fraction_theta_full 0.995
_diffrn_measured_fraction_theta_max 0.983
_diffrn_measurement_device_type CCD
_diffrn_radiation_type MoK\a
_diffrn_radiation_wavelength 0.71073
_diffrn_reflns_av_R_equivalents 0.0812
_diffrn_reflns_av_unetI/netI 0.0764
_diffrn_reflns_Laue_measured_fraction_full 0.995
_diffrn_reflns_Laue_measured_fraction_max 0.983
_diffrn_reflns_limit_h_max 21
_diffrn_reflns_limit_h_min -34
_diffrn_reflns_limit_k_max 5
_diffrn_reflns_limit_k_min -6
_diffrn_reflns_limit_l_max 23
_diffrn_reflns_limit_l_min -22
_diffrn_reflns_number 6975
_diffrn_reflns_point_group_measured_fraction_full 0.995
_diffrn_reflns_point_group_measured_fraction_max 0.983
_diffrn_reflns_theta_full 25.242
_diffrn_reflns_theta_max 25.461
_diffrn_reflns_theta_min 1.762
_exptl_absorpt_coefficient_mu 0.082
_exptl_absorpt_correction_type multi-scan
_exptl_absorpt_process_details sadabs
_exptl_crystal_colour orange
_exptl_crystal_density_diffrn 1.340
_exptl_crystal_description Block
_exptl_crystal_F_000 960
_exptl_crystal_size_max 0.220
_exptl_crystal_size_mid 0.200
_exptl_crystal_size_min 0.180
_exptl_transmission_factor_max 0.864
_exptl_transmission_factor_min 0.864
_refine_diff_density_max 0.307
_refine_diff_density_min -0.299
_refine_diff_density_rms 0.069
_refine_ls_extinction_method none
_refine_ls_goodness_of_fit_ref 0.991
_refine_ls_hydrogen_treatment constr
_refine_ls_matrix_type full
_refine_ls_number_parameters 200
_refine_ls_number_reflns 2074
_refine_ls_number_restraints 48
_refine_ls_restrained_S_all 1.123
_refine_ls_R_factor_all 0.1408
_refine_ls_R_factor_gt 0.0828
_refine_ls_shift/su_max 0.000
_refine_ls_shift/su_mean 0.000
_refine_ls_structure_factor_coef Fsqd
_refine_ls_weighting_details 'w=1/[\s^2^(Fo^2^)+(0.1672P)^2^+1.1209P] where P=(Fo^2^+2Fc^2^)/3'
_refine_ls_weighting_scheme calc
_refine_ls_wR_factor_gt 0.2307
_refine_ls_wR_factor_ref 0.2842
_reflns_Friedel_coverage 0.000
_reflns_number_gt 1106
_reflns_number_total 2074
_reflns_threshold_expression 'I > 2\s(I)'
_cod_data_source_file c8cp04242j2.cif
_cod_data_source_block 1_CCDC1
_cod_depositor_comments 'Adding full bibliography for 7231483--7231487.cif.'
_cod_original_cell_volume 2283.0(18)
_cod_database_code 7231487
_shelx_shelxl_version_number 2014/7
_shelx_space_group_comment
;
The symmetry employed for this shelxl refinement is uniquely defined
by the following loop, which should always be used as a source of
symmetry information in preference to the above space-group names.
They are only intended as comments.
;
_shelx_estimated_absorpt_t_min 0.982
_shelx_estimated_absorpt_t_max 0.985

loop_
_space_group_symop_operation_xyz
'x, y, z'
'-x, y, -z+1/2'
'x+1/2, y+1/2, z'
'-x+1/2, y+1/2, -z+1/2'
'-x, -y, -z'
'x, -y, z-1/2'
'-x+1/2, -y+1/2, -z'
'x+1/2, -y+1/2, z-1/2'

loop_
_atom_site_label
_atom_site_type_symbol
_atom_site_fract_x
_atom_site_fract_y
_atom_site_fract_z
_atom_site_U_iso_or_equiv
_atom_site_adp_type
_atom_site_occupancy
_atom_site_site_symmetry_order
_atom_site_calc_flag
_atom_site_refinement_flags_posn
_atom_site_refinement_flags_adp
_atom_site_refinement_flags_occupancy
_atom_site_disorder_assembly
_atom_site_disorder_group
C1 C 0.15495(16) -0.2033(7) 1.0301(2) 0.0409(9) Uani 1 1 d . . . . .
C2 C 0.13883(18) -0.3968(8) 1.0661(2) 0.0532(11) Uani 1 1 d . . . . .
H2 H 0.0998 -0.4274 1.0419 0.064 Uiso 1 1 calc R U . . .
C3 C 0.1785(2) -0.5367(9) 1.1343(3) 0.0590(12) Uani 1 1 d . . . . .
H3 H 0.1664 -0.6596 1.1567 0.071 Uiso 1 1 calc R U . . .
C4 C 0.2370(2) -0.4997(8) 1.1716(3) 0.0563(12) Uani 1 1 d . . . . .
H4 H 0.2640 -0.6023 1.2174 0.068 Uiso 1 1 calc R U . . .
C5 C 0.25503(17) -0.3118(8) 1.1409(2) 0.0493(11) Uani 1 1 d . . . . .
H5 H 0.2945 -0.2849 1.1673 0.059 Uiso 1 1 calc R U . . .
C6 C 0.21524(15) -0.1581(7) 1.0702(2) 0.0391(9) Uani 1 1 d . . . . .
C7 C 0.23293(14) 0.0428(7) 1.0363(2) 0.0379(9) Uani 1 1 d . . . . .
C8 C 0.19170(14) 0.1725(7) 0.9640(2) 0.0392(9) Uani 1 1 d . . . . .
C9 C 0.13242(15) 0.1185(8) 0.9237(2) 0.0434(10) Uani 1 1 d . . . . .
H9 H 0.1055 0.2064 0.8743 0.052 Uiso 1 1 calc R U . . .
C10 C 0.11339(15) -0.0627(7) 0.9561(2) 0.0411(9) Uani 1 1 d . . . . .
C11 C 0.20586(16) 0.3813(8) 0.9231(2) 0.0477(10) Uani 1 1 d . . . . .
C12 C 0.04948(14) -0.1002(7) 0.9093(2) 0.0433(10) Uani 1 1 d D . . . .
C15 C -0.06984(17) -0.1586(10) 0.8196(3) 0.0770(16) Uani 1 1 d D . . . .
H15 H -0.1099 -0.1753 0.7885 0.092 Uiso 1 1 calc R U . A 1
C13A C 0.0177(3) -0.1599(11) 0.8297(4) 0.048(2) Uani 0.501(6) 1 d D . P B 1
H13A H 0.0352 -0.1825 0.8021 0.058 Uiso 0.501(6) 1 calc R U P B 1
C14A C -0.0424(3) -0.1896(13) 0.7861(4) 0.065(3) Uani 0.501(6) 1 d D . P B 1
H14A H -0.0635 -0.2341 0.7299 0.078 Uiso 0.501(6) 1 calc R U P B 1
C16A C -0.0347(3) -0.0943(15) 0.9108(5) 0.062(3) Uani 0.501(6) 1 d D . P B 1
H16A H -0.0525 -0.0738 0.9380 0.075 Uiso 0.501(6) 1 calc R U P B 1
C17A C 0.0227(3) -0.0671(13) 0.9523(4) 0.054(2) Uani 0.501(6) 1 d D . P B 1
H17A H 0.0452 -0.0270 1.0088 0.064 Uiso 0.501(6) 1 calc R U P B 1
C13B C 0.0236(3) -0.3488(13) 0.8855(4) 0.055(2) Uani 0.499(6) 1 d D . P B 2
H13B H 0.0470 -0.4990 0.9011 0.066 Uiso 0.499(6) 1 calc R U P B 2
C14B C -0.0351(3) -0.3816(16) 0.8398(4) 0.072(3) Uani 0.499(6) 1 d D . P B 2
H14B H -0.0515 -0.5505 0.8226 0.087 Uiso 0.499(6) 1 calc R U P B 2
C16B C -0.0466(3) 0.0901(16) 0.8369(4) 0.069(3) Uani 0.499(6) 1 d D . P B 2
H16B H -0.0707 0.2384 0.8177 0.083 Uiso 0.499(6) 1 calc R U P B 2
C17B C 0.0123(3) 0.1246(13) 0.8827(4) 0.050(2) Uani 0.499(6) 1 d D . P B 2
H17B H 0.0279 0.2956 0.8963 0.060 Uiso 0.499(6) 1 calc R U P B 2
O1 O 0.16644(13) 0.4662(8) 0.8562(2) 0.1021(16) Uani 1 1 d . . . . .

loop_
_atom_site_aniso_label
_atom_site_aniso_U_11
_atom_site_aniso_U_22
_atom_site_aniso_U_33
_atom_site_aniso_U_23
_atom_site_aniso_U_13
_atom_site_aniso_U_12
C1 0.045(2) 0.038(2) 0.046(2) -0.0042(17) 0.0301(18) -0.0079(17)
C2 0.054(3) 0.058(3) 0.053(2) -0.004(2) 0.034(2) -0.020(2)
C3 0.070(3) 0.059(3) 0.055(3) 0.007(2) 0.040(2) -0.018(2)
C4 0.063(3) 0.051(3) 0.054(2) 0.011(2) 0.032(2) -0.004(2)
C5 0.049(2) 0.050(3) 0.045(2) 0.0051(18) 0.0247(19) -0.0043(19)
C6 0.045(2) 0.034(2) 0.042(2) -0.0017(16) 0.0263(18) -0.0036(16)
C7 0.0353(19) 0.038(2) 0.042(2) 0.0016(16) 0.0229(17) -0.0029(16)
C8 0.037(2) 0.035(2) 0.044(2) 0.0021(16) 0.0223(18) -0.0040(16)
C9 0.038(2) 0.044(2) 0.044(2) 0.0032(17) 0.0216(18) 0.0003(17)
C10 0.041(2) 0.038(2) 0.047(2) -0.0049(17) 0.0269(18) -0.0075(16)
C11 0.039(2) 0.049(2) 0.050(2) 0.0138(19) 0.0224(19) 0.0006(18)
C12 0.041(2) 0.042(2) 0.054(2) -0.0016(17) 0.0309(19) -0.0064(17)
C15 0.042(3) 0.104(5) 0.072(3) 0.007(3) 0.025(2) -0.018(3)
C13A 0.042(4) 0.062(6) 0.040(4) 0.001(4) 0.023(4) -0.010(4)
C14A 0.043(5) 0.089(7) 0.053(5) -0.001(5) 0.023(4) -0.016(5)
C16A 0.055(5) 0.075(6) 0.081(6) 0.010(5) 0.053(5) 0.006(5)
C17A 0.046(5) 0.063(6) 0.062(5) 0.000(4) 0.036(4) -0.003(4)
C13B 0.046(5) 0.049(5) 0.068(6) -0.006(4) 0.031(4) -0.013(4)
C14B 0.069(6) 0.068(7) 0.081(7) 0.002(5) 0.045(6) -0.018(5)
C16B 0.056(6) 0.078(7) 0.072(6) 0.007(5) 0.035(5) 0.011(5)
C17B 0.039(4) 0.049(5) 0.053(5) -0.003(4) 0.021(4) -0.003(4)
O1 0.0389(18) 0.133(3) 0.092(2) 0.073(2) 0.0132(18) -0.0073(19)

loop_
_atom_type_symbol
_atom_type_description
_atom_type_scat_dispersion_real
_atom_type_scat_dispersion_imag
_atom_type_scat_source
C C 0.0033 0.0016 'International Tables Vol C Tables 4.2.6.8 and 6.1.1.4'
H H 0.0000 0.0000 'International Tables Vol C Tables 4.2.6.8 and 6.1.1.4'
O O 0.0106 0.0060 'International Tables Vol C Tables 4.2.6.8 and 6.1.1.4'

loop_
_geom_angle_atom_site_label_1
_geom_angle_atom_site_label_2
_geom_angle_atom_site_label_3
_geom_angle
_geom_angle_site_symmetry_1
_geom_angle_site_symmetry_3
C10 C1 C2 122.3(3) . .
C10 C1 C6 120.3(3) . .
C2 C1 C6 117.4(3) . .
C3 C2 C1 121.9(4) . .
C2 C3 C4 120.8(4) . .
C5 C4 C3 119.8(4) . .
C4 C5 C6 121.6(4) . .
C5 C6 C1 118.5(3) . .
C5 C6 C7 122.9(3) . .
C1 C6 C7 118.6(3) . .
C8 C7 C6 119.5(3) . .
C8 C7 C11 117.8(3) . 7_557
C6 C7 C11 122.7(3) . 7_557
C7 C8 C9 121.0(3) . .
C7 C8 C11 123.5(3) . .
C9 C8 C11 115.5(3) . .
C10 C9 C8 121.4(3) . .
C9 C10 C1 119.0(3) . .
C9 C10 C12 117.0(3) . .
C1 C10 C12 124.0(3) . .
O1 C11 C7 123.6(4) . 7_557
O1 C11 C8 117.5(3) . .
C7 C11 C8 118.7(3) 7_557 .
C13B C12 C17B 117.1(4) . .
C13A C12 C17A 119.9(4) . .
C13A C12 C10 121.0(3) . .
C13B C12 C10 122.5(4) . .
C17B C12 C10 120.2(4) . .
C17A C12 C10 119.1(4) . .
C16B C15 C14B 120.5(5) . .
C14A C15 C16A 117.4(4) . .
C12 C13A C14A 120.5(5) . .
C15 C14A C13A 123.5(5) . .
C17A C16A C15 118.9(4) . .
C16A C17A C12 119.8(5) . .
C14B C13B C12 122.4(5) . .
C13B C14B C15 118.8(5) . .
C15 C16B C17B 120.6(5) . .
C16B C17B C12 120.2(5) . .

loop_
_geom_bond_atom_site_label_1
_geom_bond_atom_site_label_2
_geom_bond_distance
_geom_bond_site_symmetry_2
C1 C10 1.423(5) .
C1 C2 1.424(5) .
C1 C6 1.426(5) .
C2 C3 1.347(6) .
C3 C4 1.383(6) .
C4 C5 1.368(5) .
C5 C6 1.410(5) .
C6 C7 1.448(5) .
C7 C8 1.375(5) .
C7 C11 1.479(5) 7_557
C8 C9 1.408(5) .
C8 C11 1.510(5) .
C9 C10 1.385(5) .
C10 C12 1.494(5) .
C11 O1 1.209(5) .
C11 C7 1.479(5) 7_557
C12 C13A 1.313(7) .
C12 C13B 1.383(7) .
C12 C17B 1.419(7) .
C12 C17A 1.437(7) .
C15 C14A 1.289(7) .
C15 C16B 1.359(9) .
C15 C14B 1.387(9) .
C15 C16A 1.501(8) .
C13A C14A 1.402(8) .
C16A C17A 1.340(9) .
C13B C14B 1.370(9) .
C16B C17B 1.374(9) .

loop_
_geom_torsion_atom_site_label_1
_geom_torsion_atom_site_label_2
_geom_torsion_atom_site_label_3
_geom_torsion_atom_site_label_4
_geom_torsion
_geom_torsion_site_symmetry_1
_geom_torsion_site_symmetry_4
C10 C1 C2 C3 177.3(4) . .
C6 C1 C2 C3 -1.3(6) . .
C1 C2 C3 C4 -0.9(7) . .
C2 C3 C4 C5 2.5(7) . .
C3 C4 C5 C6 -1.8(6) . .
C4 C5 C6 C1 -0.4(6) . .
C4 C5 C6 C7 179.8(4) . .
C10 C1 C6 C5 -176.7(3) . .
C2 C1 C6 C5 1.9(5) . .
C10 C1 C6 C7 3.1(5) . .
C2 C1 C6 C7 -178.3(3) . .
C5 C6 C7 C8 175.8(4) . .
C1 C6 C7 C8 -4.0(5) . .
C5 C6 C7 C11 -5.0(6) . 7_557
C1 C6 C7 C11 175.3(3) . 7_557
C6 C7 C8 C9 1.8(5) . .
C11 C7 C8 C9 -177.5(3) 7_557 .
C6 C7 C8 C11 -178.9(3) . .
C11 C7 C8 C11 1.8(6) 7_557 .
C7 C8 C9 C10 1.3(6) . .
C11 C8 C9 C10 -178.0(3) . .
C8 C9 C10 C1 -2.2(5) . .
C8 C9 C10 C12 178.6(3) . .
C2 C1 C10 C9 -178.6(4) . .
C6 C1 C10 C9 -0.1(5) . .
C2 C1 C10 C12 0.5(5) . .
C6 C1 C10 C12 179.1(3) . .
C7 C8 C11 O1 174.1(4) . .
C9 C8 C11 O1 -6.6(6) . .
C7 C8 C11 C7 -1.8(6) . 7_557
C9 C8 C11 C7 177.5(3) . 7_557
C9 C10 C12 C13A 53.7(5) . .
C1 C10 C12 C13A -125.5(4) . .
C9 C10 C12 C13B 127.9(4) . .
C1 C10 C12 C13B -51.3(5) . .
C9 C10 C12 C17B -47.9(5) . .
C1 C10 C12 C17B 132.9(4) . .
C9 C10 C12 C17A -125.6(4) . .
C1 C10 C12 C17A 55.2(5) . .
C17A C12 C13A C14A 0.5(3) . .
C10 C12 C13A C14A -178.8(3) . .
C16A C15 C14A C13A -1.7(6) . .
C12 C13A C14A C15 0.8(3) . .
C14A C15 C16A C17A 1.3(7) . .
C15 C16A C17A C12 -0.1(7) . .
C13A C12 C17A C16A -0.8(6) . .
C10 C12 C17A C16A 178.5(5) . .
C17B C12 C13B C14B -1.4(3) . .
C10 C12 C13B C14B -177.3(3) . .
C12 C13B C14B C15 -2.7(3) . .
C16B C15 C14B C13B 7.0(6) . .
C14B C15 C16B C17B -7.1(7) . .
C15 C16B C17B C12 2.7(7) . .
C13B C12 C17B C16B 1.5(5) . .
C10 C12 C17B C16B 177.5(4) . .
